data_2233123
loop_
_publ_author_name
'Liu, Liyan'
'Zhang, Rui'
'Fan, Ping'
'Yu, Zhan'
'Zhang, Xiangdong'

_publ_section_title
;
 Tripotassium
 (bis{[bis(carboxylatomethyl)amino]methyl}phosphinato)cuprate(II)
 dihydrate
;
_journal_coeditor_code CV5214
_journal_issue 1
_journal_name_full 'Acta Crystallographica Section E'
_journal_page_first m73
_journal_paper_doi 10.1107/S1600536811053608
_journal_volume 68
_journal_year 2012
_chemical_formula_iupac 'K3 [Cu (C10 H12 N2 O10 P)], 2H2 O'
_chemical_formula_moiety '3(K +), C10 H12 Cu K3 N2 O10 P 3-, 2(H2 O)'
_chemical_formula_sum 'C10 H16 Cu K3 N2 O12 P'
_chemical_formula_weight 568.06
_chemical_name_systematic
;
Tripotassium (bis{[bis(carboxylatomethyl)amino]methyl}phosphinato)cuprate(II)
dihydrate
;
_space_group_IT_number 18
_symmetry_cell_setting orthorhombic
_symmetry_space_group_name_Hall 'P 2 2ab'
_symmetry_space_group_name_H-M 'P 21 21 2'
_atom_sites_solution_hydrogens geom
_atom_sites_solution_primary direct
_atom_sites_solution_secondary difmap
_audit_creation_method SHELXL-97
_cell_angle_alpha 90.00
_cell_angle_beta 90.00
_cell_angle_gamma 90.00
_cell_formula_units_Z 2
_cell_length_a 11.880(7)
_cell_length_b 8.332(5)
_cell_length_c 9.681(6)
_cell_measurement_reflns_used 376
_cell_measurement_temperature 273(2)
_cell_measurement_theta_max 22.81
_cell_measurement_theta_min 2.56
_cell_volume 958.3(10)
_computing_cell_refinement 'SAINT (Bruker, 2001)'
_computing_data_collection 'SMART (Bruker, 2001)'
_computing_data_reduction 'SAINT (Bruker, 2001)'
_computing_molecular_graphics 'SHELXTL (Sheldrick, 2008)'
_computing_publication_material 'SHELXL97 (Sheldrick, 2008), PLATON (Spek, 2009) and WinGX (Farrugia, 1999)'
_computing_structure_refinement 'SHELXL97 (Sheldrick, 2008)'
_computing_structure_solution 'SHELXS97 (Sheldrick, 2008)'
_diffrn_ambient_temperature 273(2)
_diffrn_measured_fraction_theta_full 0.998
_diffrn_measured_fraction_theta_max 0.998
_diffrn_measurement_device_type 'Bruker SMART CCD area-detector'
_diffrn_measurement_method 'phi and omega scans'
_diffrn_radiation_monochromator graphite
_diffrn_radiation_source 'fine-focus sealed tube'
_diffrn_radiation_type MoK\a
_diffrn_radiation_wavelength 0.71073
_diffrn_reflns_av_R_equivalents 0.0413
_diffrn_reflns_av_sigmaI/netI 0.0428
_diffrn_reflns_limit_h_max 7
_diffrn_reflns_limit_h_min -14
_diffrn_reflns_limit_k_max 9
_diffrn_reflns_limit_k_min -9
_diffrn_reflns_limit_l_max 11
_diffrn_reflns_limit_l_min -11
_diffrn_reflns_number 3814
_diffrn_reflns_theta_full 25.03
_diffrn_reflns_theta_max 25.03
_diffrn_reflns_theta_min 2.10
_diffrn_standards_interval_count 67
_diffrn_standards_number 15
_exptl_absorpt_coefficient_mu 1.940
_exptl_absorpt_correction_T_max 0.7596
_exptl_absorpt_correction_T_min 0.6427
_exptl_absorpt_correction_type multi-scan
_exptl_absorpt_process_details '(SADABS; Sheldrick, 2000)'
_exptl_crystal_colour blue
_exptl_crystal_density_diffrn 1.969
_exptl_crystal_density_method 'not measured'
_exptl_crystal_description block
_exptl_crystal_F_000 574
_exptl_crystal_size_max 0.25
_exptl_crystal_size_mid 0.20
_exptl_crystal_size_min 0.15
_refine_diff_density_max 0.418
_refine_diff_density_min -0.267
_refine_ls_abs_structure_details 'Flack (1983), 671 Friedel pairs'
_refine_ls_abs_structure_Flack -0.016(19)
_refine_ls_extinction_method none
_refine_ls_goodness_of_fit_ref 1.066
_refine_ls_hydrogen_treatment mixed
_refine_ls_matrix_type full
_refine_ls_number_parameters 141
_refine_ls_number_reflns 1686
_refine_ls_number_restraints 2
_refine_ls_restrained_S_all 1.065
_refine_ls_R_factor_all 0.0293
_refine_ls_R_factor_gt 0.0252
_refine_ls_shift/su_max 0.000
_refine_ls_shift/su_mean 0.000
_refine_ls_structure_factor_coef Fsqd
_refine_ls_weighting_details 'calc w=1/[\s^2^(Fo^2^)+(0.0309P)^2^+0.1108P] where P=(Fo^2^+2Fc^2^)/3'
_refine_ls_weighting_scheme calc
_refine_ls_wR_factor_gt 0.0625
_refine_ls_wR_factor_ref 0.0645
_reflns_number_gt 1553
_reflns_number_total 1686
_reflns_threshold_expression I>2sigma(I)
_cod_data_source_file cv5214.cif
_cod_data_source_block I
_cod_original_cell_volume 958.2(10)
_cod_database_code 2233123
_cod_database_fobs_code 2233123

loop_
_symmetry_equiv_pos_as_xyz
'x, y, z'
'-x, -y, z'
'-x+1/2, y+1/2, -z'
'x+1/2, -y+1/2, -z'

loop_
_atom_site_type_symbol
_atom_site_label
_atom_site_fract_x
_atom_site_fract_y
_atom_site_fract_z
_atom_site_U_iso_or_equiv
_atom_site_adp_type
_atom_site_calc_flag
_atom_site_refinement_flags
_atom_site_occupancy
_atom_site_symmetry_multiplicity
Cu Cu1 0.5000 0.0000 0.24820(5) 0.02067(13) Uani d S 1 2
N N1 0.5819(2) 0.1559(3) 0.3846(2) 0.0241(5) Uani d . 1 1
O O1 0.56779(19) 0.1530(3) 0.1064(2) 0.0350(5) Uani d . 1 1
O O2 0.6252(2) 0.4027(3) 0.0863(2) 0.0439(7) Uani d . 1 1
O O3 0.65208(19) -0.1264(3) 0.2638(3) 0.0431(6) Uani d . 1 1
O O4 0.83096(19) -0.0736(3) 0.3018(3) 0.0480(7) Uani d . 1 1
O O5 0.6061(2) -0.0298(3) 0.7037(2) 0.0451(7) Uani d . 1 1
O O6 0.6136(3) 0.7735(4) -0.0772(3) 0.0451(7) Uani d D 1 1
K K1 0.5000 0.5000 -0.14025(10) 0.0354(2) Uani d S 1 2
K K2 0.72836(6) 0.15198(9) 0.89192(7) 0.03197(18) Uani d . 1 1
P P1 0.5000 0.0000 0.62460(10) 0.0294(3) Uani d S 1 2
C C1 0.5802(3) 0.3100(4) 0.3092(3) 0.0309(8) Uani d . 1 1
H H1A 0.6403 0.3779 0.3435 0.037 Uiso calc R 1 1
H H1B 0.5094 0.3641 0.3273 0.037 Uiso calc R 1 1
C C2 0.5938(3) 0.2890(4) 0.1561(4) 0.0279(7) Uani d . 1 1
C C3 0.6992(3) 0.0996(4) 0.4033(4) 0.0314(7) Uani d . 1 1
H H3A 0.7104 0.0719 0.4997 0.038 Uiso calc R 1 1
H H3B 0.7501 0.1871 0.3816 0.038 Uiso calc R 1 1
C C4 0.7300(3) -0.0441(4) 0.3151(3) 0.0300(8) Uani d . 1 1
C C5 0.5181(3) 0.1745(4) 0.5159(3) 0.0279(7) Uani d . 1 1
H H5B 0.4439 0.2150 0.4930 0.033 Uiso calc R 1 1
H H5A 0.5554 0.2565 0.5703 0.033 Uiso calc R 1 1
H H6A 0.613(3) 0.835(5) -0.158(3) 0.059(13) Uiso d D 1 1
H H6B 0.569(4) 0.835(6) -0.017(5) 0.10(2) Uiso d D 1 1

loop_
_atom_site_aniso_label
_atom_site_aniso_U_11
_atom_site_aniso_U_22
_atom_site_aniso_U_33
_atom_site_aniso_U_12
_atom_site_aniso_U_13
_atom_site_aniso_U_23
Cu1 0.0246(2) 0.0185(2) 0.0189(2) -0.0019(2) 0.000 0.000
N1 0.0280(12) 0.0227(13) 0.0216(13) 0.0016(11) 0.0028(11) 0.0039(13)
O1 0.0404(13) 0.0380(13) 0.0266(12) -0.0059(11) 0.0010(10) -0.0022(12)
O2 0.0466(15) 0.0481(16) 0.0369(14) -0.0133(12) -0.0063(11) 0.0228(13)
O3 0.0383(12) 0.0399(15) 0.0510(16) -0.0032(12) 0.0113(12) -0.0146(13)
O4 0.0315(13) 0.0526(16) 0.0599(17) 0.0113(13) 0.0084(12) 0.0057(14)
O5 0.0594(15) 0.0483(18) 0.0277(11) -0.0152(14) -0.0179(11) 0.0126(11)
O6 0.0528(17) 0.0480(16) 0.0346(16) 0.0074(13) 0.0055(13) 0.0145(13)
K1 0.0282(4) 0.0441(6) 0.0339(5) 0.0023(6) 0.000 0.000
K2 0.0348(3) 0.0312(4) 0.0299(4) 0.0003(3) 0.0005(3) -0.0034(3)
P1 0.0408(6) 0.0328(6) 0.0145(5) -0.0103(6) 0.000 0.000
C1 0.044(2) 0.0214(18) 0.0277(17) -0.0030(14) 0.0002(15) 0.0030(14)
C2 0.0219(15) 0.036(2) 0.0260(17) -0.0021(15) -0.0033(13) 0.0058(16)
C3 0.0267(16) 0.0380(19) 0.0296(18) -0.0031(14) -0.0025(13) 0.0026(16)
C4 0.0267(15) 0.033(2) 0.0299(16) 0.0030(14) 0.0044(14) 0.0098(13)
C5 0.0336(18) 0.0290(16) 0.0209(14) -0.0030(14) 0.0033(13) -0.0010(13)

loop_
_atom_type_symbol
_atom_type_description
_atom_type_scat_dispersion_real
_atom_type_scat_dispersion_imag
_atom_type_scat_source
C C 0.0033 0.0016 'International Tables Vol C Tables 4.2.6.8 and 6.1.1.4'
H H 0.0000 0.0000 'International Tables Vol C Tables 4.2.6.8 and 6.1.1.4'
N N 0.0061 0.0033 'International Tables Vol C Tables 4.2.6.8 and 6.1.1.4'
O O 0.0106 0.0060 'International Tables Vol C Tables 4.2.6.8 and 6.1.1.4'
Cu Cu 0.3201 1.2651 'International Tables Vol C Tables 4.2.6.8 and 6.1.1.4'
P P 0.1023 0.0942 'International Tables Vol C Tables 4.2.6.8 and 6.1.1.4'
K K 0.2009 0.2494 'International Tables Vol C Tables 4.2.6.8 and 6.1.1.4'

loop_
_geom_angle_atom_site_label_1
_geom_angle_atom_site_label_2
_geom_angle_atom_site_label_3
_geom_angle_site_symmetry_1
_geom_angle_site_symmetry_3
_geom_angle
O1 Cu1 O1 2_655 . 95.35(14)
O1 Cu1 N1 2_655 . 175.30(10)
O1 Cu1 N1 . . 81.57(10)
O1 Cu1 N1 2_655 2_655 81.57(10)
O1 Cu1 N1 . 2_655 175.30(10)
N1 Cu1 N1 . 2_655 101.72(14)
O1 Cu1 O3 2_655 2_655 91.27(10)
O1 Cu1 O3 . 2_655 94.30(10)
N1 Cu1 O3 . 2_655 92.50(10)
N1 Cu1 O3 2_655 2_655 82.27(10)
O1 Cu1 O3 2_655 . 94.30(10)
O1 Cu1 O3 . . 91.27(10)
N1 Cu1 O3 . . 82.27(10)
N1 Cu1 O3 2_655 . 92.50(10)
O3 Cu1 O3 2_655 . 171.73(14)
C1 N1 C3 . . 110.4(3)
C1 N1 C5 . . 108.9(3)
C3 N1 C5 . . 114.1(2)
C1 N1 Cu1 . . 102.74(19)
C3 N1 Cu1 . . 108.5(2)
C5 N1 Cu1 . . 111.52(19)
C2 O1 Cu1 . . 113.5(2)
C2 O1 K2 . 1_554 96.7(2)
Cu1 O1 K2 . 1_554 139.57(12)
C2 O2 K2 . 3_656 138.2(2)
C2 O2 K1 . . 120.0(2)
K2 O2 K1 3_656 . 100.46(8)
C2 O2 K2 . 1_554 86.2(2)
K2 O2 K2 3_656 1_554 108.21(9)
K1 O2 K2 . 1_554 85.89(8)
C4 O3 Cu1 . . 113.0(2)
C4 O3 K2 . 3_646 101.58(19)
Cu1 O3 K2 . 3_646 137.40(12)
C4 O4 K1 . 3_645 139.7(2)
C4 O4 K2 . 3_646 89.3(2)
K1 O4 K2 3_645 3_646 89.16(9)
P1 O5 K2 . . 133.30(16)
K1 O6 K2 . 3_656 100.04(10)
K1 O6 H6A . . 106(3)
K2 O6 H6A 3_656 . 138(3)
K1 O6 H6B . . 109(4)
K2 O6 H6B 3_656 . 100(3)
H6A O6 H6B . . 102(4)
O4 K1 O4 4_455 3_655 106.63(14)
O4 K1 O6 4_455 . 108.58(9)
O4 K1 O6 3_655 . 87.12(9)
O4 K1 O6 4_455 2_665 87.12(9)
O4 K1 O6 3_655 2_665 108.58(9)
O6 K1 O6 . 2_665 154.05(12)
O4 K1 O2 4_455 . 162.36(8)
O4 K1 O2 3_655 . 89.57(9)
O6 K1 O2 . . 78.53(9)
O6 K1 O2 2_665 . 80.99(9)
O4 K1 O2 4_455 2_665 89.57(9)
O4 K1 O2 3_655 2_665 162.36(8)
O6 K1 O2 . 2_665 80.99(9)
O6 K1 O2 2_665 2_665 78.53(9)
O2 K1 O2 . 2_665 75.37(12)
O4 K1 K2 4_455 2_664 49.75(7)
O4 K1 K2 3_655 2_664 137.69(7)
O6 K1 K2 . 2_664 73.15(8)
O6 K1 K2 2_665 2_664 104.76(8)
O2 K1 K2 . 2_664 121.11(7)
O2 K1 K2 2_665 2_664 50.17(6)
O4 K1 K2 4_455 1_554 137.69(7)
O4 K1 K2 3_655 1_554 49.75(7)
O6 K1 K2 . 1_554 104.76(8)
O6 K1 K2 2_665 1_554 73.15(8)
O2 K1 K2 . 1_554 50.17(6)
O2 K1 K2 2_665 1_554 121.11(7)
K2 K1 K2 2_664 1_554 171.03(3)
O4 K1 K2 4_455 3_656 148.97(7)
O4 K1 K2 3_655 3_656 79.86(7)
O6 K1 K2 . 3_656 40.59(6)
O6 K1 K2 2_665 3_656 120.23(7)
O2 K1 K2 . 3_656 39.30(6)
O2 K1 K2 2_665 3_656 82.64(7)
K2 K1 K2 2_664 3_656 104.95(4)
K2 K1 K2 1_554 3_656 69.69(4)
O4 K1 K2 4_455 4_456 79.86(7)
O4 K1 K2 3_655 4_456 148.97(7)
O6 K1 K2 . 4_456 120.23(7)
O6 K1 K2 2_665 4_456 40.59(6)
O2 K1 K2 . 4_456 82.64(7)
O2 K1 K2 2_665 4_456 39.30(6)
K2 K1 K2 2_664 4_456 69.69(4)
K2 K1 K2 1_554 4_456 104.95(4)
K2 K1 K2 3_656 4_456 110.52(5)
O2 K2 O3 3_646 3_656 102.89(9)
O2 K2 O5 3_646 . 88.23(9)
O3 K2 O5 3_656 . 105.91(9)
O2 K2 O6 3_646 3_646 78.25(9)
O3 K2 O6 3_656 3_646 76.29(9)
O5 K2 O6 . 3_646 166.42(9)
O2 K2 O1 3_646 1_556 112.22(8)
O3 K2 O1 3_656 1_556 138.11(8)
O5 K2 O1 . 1_556 97.50(9)
O6 K2 O1 3_646 1_556 88.91(9)
O2 K2 O4 3_646 3_656 140.46(8)
O3 K2 O4 3_656 3_656 44.19(7)
O5 K2 O4 . 3_656 83.36(8)
O6 K2 O4 3_646 3_656 106.25(9)
O1 K2 O4 1_556 3_656 107.17(8)
O2 K2 O2 3_646 1_556 136.78(5)
O3 K2 O2 3_656 1_556 94.85(8)
O5 K2 O2 . 1_556 124.36(8)
O6 K2 O2 3_646 1_556 68.10(9)
O1 K2 O2 1_556 1_556 43.61(7)
O4 K2 O2 3_656 1_556 76.91(8)
O2 K2 C2 3_646 1_556 121.76(9)
O3 K2 C2 3_656 1_556 116.68(9)
O5 K2 C2 . 1_556 116.98(9)
O6 K2 C2 3_646 1_556 72.25(9)
O1 K2 C2 1_556 1_556 23.02(8)
O4 K2 C2 3_656 1_556 96.20(9)
O2 K2 C2 1_556 1_556 22.22(7)
O2 K2 C4 3_646 3_656 122.90(9)
O3 K2 C4 3_656 3_656 22.10(7)
O5 K2 C4 . 3_656 95.70(9)
O6 K2 C4 3_646 3_656 90.64(9)
O1 K2 C4 1_556 3_656 123.49(8)
O4 K2 C4 3_656 3_656 22.13(7)
O2 K2 C4 1_556 3_656 84.76(8)
C2 K2 C4 1_556 3_656 106.68(9)
O2 K2 K1 3_646 1_556 176.86(6)
O3 K2 K1 3_656 1_556 79.73(7)
O5 K2 K1 . 1_556 89.39(7)
O6 K2 K1 3_646 1_556 104.17(8)
O1 K2 K1 1_556 1_556 66.08(6)
O4 K2 K1 3_656 1_556 41.09(5)
O2 K2 K1 1_556 1_556 43.94(5)
C2 K2 K1 1_556 1_556 57.76(7)
C4 K2 K1 3_656 1_556 59.39(6)
O2 K2 K1 3_646 3_646 40.23(5)
O3 K2 K1 3_656 3_646 96.76(7)
O5 K2 K1 . 3_646 127.58(7)
O6 K2 K1 3_646 3_646 39.37(7)
O1 K2 K1 1_556 3_646 95.67(7)
O4 K2 K1 3_656 3_646 138.99(5)
O2 K2 K1 1_556 3_646 99.24(6)
C2 K2 K1 1_556 3_646 91.93(7)
C4 K2 K1 3_656 3_646 117.81(7)
K1 K2 K1 1_556 3_646 141.64(3)
O2 K2 K2 3_646 3_657 125.03(7)
O3 K2 K2 3_656 3_657 66.12(7)
O5 K2 K2 . 3_657 146.49(6)
O6 K2 K2 3_646 3_657 46.87(7)
O1 K2 K2 1_556 3_657 75.11(6)
O4 K2 K2 3_656 3_657 68.44(7)
O2 K2 K2 1_556 3_657 33.39(5)
C2 K2 K2 1_556 3_657 52.12(7)
C4 K2 K2 3_656 3_657 64.45(7)
K1 K2 K2 1_556 3_657 57.52(3)
K1 K2 K2 3_646 3_657 85.90(3)
O5 P1 O5 . 2_655 118.4(2)
O5 P1 C5 . 2_655 105.36(15)
O5 P1 C5 2_655 2_655 109.36(14)
O5 P1 C5 . . 109.36(14)
O5 P1 C5 2_655 . 105.37(15)
C5 P1 C5 2_655 . 108.8(2)
N1 C1 C2 . . 112.7(3)
N1 C1 H1A . . 109.1
C2 C1 H1A . . 109.1
N1 C1 H1B . . 109.1
C2 C1 H1B . . 109.1
H1A C1 H1B . . 107.8
O2 C2 O1 . . 123.8(3)
O2 C2 C1 . . 119.3(3)
O1 C2 C1 . . 116.9(3)
O2 C2 K2 . 1_554 71.6(2)
O1 C2 K2 . 1_554 60.27(17)
C1 C2 K2 . 1_554 151.4(2)
N1 C3 C4 . . 114.1(3)
N1 C3 H3A . . 108.7
C4 C3 H3A . . 108.7
N1 C3 H3B . . 108.7
C4 C3 H3B . . 108.7
H3A C3 H3B . . 107.6
O4 C4 O3 . . 124.7(3)
O4 C4 C3 . . 116.8(3)
O3 C4 C3 . . 118.5(3)
O4 C4 K2 . 3_646 68.5(2)
O3 C4 K2 . 3_646 56.32(16)
C3 C4 K2 . 3_646 174.0(2)
N1 C5 P1 . . 118.3(2)
N1 C5 H5B . . 107.7
P1 C5 H5B . . 107.7
N1 C5 H5A . . 107.7
P1 C5 H5A . . 107.7
H5B C5 H5A . . 107.1

loop_
_geom_bond_atom_site_label_1
_geom_bond_atom_site_label_2
_geom_bond_site_symmetry_2
_geom_bond_distance
Cu1 O1 2_655 2.039(3)
Cu1 O1 . 2.039(3)
Cu1 N1 . 2.092(3)
Cu1 N1 2_655 2.092(3)
Cu1 O3 2_655 2.097(3)
Cu1 O3 . 2.097(3)
N1 C1 . 1.478(4)
N1 C3 . 1.482(4)
N1 C5 . 1.488(4)
O1 C2 . 1.270(4)
O1 K2 1_554 2.819(3)
O2 C2 . 1.222(4)
O2 K2 3_656 2.717(3)
O2 K1 . 2.771(3)
O2 K2 1_554 3.067(3)
O3 C4 . 1.255(4)
O3 K2 3_646 2.775(3)
O4 C4 . 1.231(4)
O4 K1 3_645 2.618(3)
O4 K2 3_646 3.040(3)
O5 P1 . 1.496(2)
O5 K2 . 2.779(3)
O6 K1 . 2.718(3)
O6 K2 3_656 2.788(3)
O6 H6A . 0.932(19)
O6 H6B . 0.94(2)
K1 O4 4_455 2.618(3)
K1 O4 3_655 2.618(3)
K1 O6 2_665 2.718(3)
K1 O2 2_665 2.771(3)
K2 O2 3_646 2.717(3)
K2 O3 3_656 2.775(3)
K2 O6 3_646 2.788(3)
K2 O1 1_556 2.819(3)
K2 O4 3_656 3.040(3)
K2 O2 1_556 3.067(3)
K2 C2 1_556 3.225(4)
K2 C4 3_656 3.267(4)
P1 O5 2_655 1.496(2)
P1 C5 2_655 1.807(3)
P1 C5 . 1.807(3)
C1 C2 . 1.501(5)
C1 H1A . 0.9700
C1 H1B . 0.9700
C2 K2 1_554 3.225(4)
C3 C4 . 1.515(5)
C3 H3A . 0.9700
C3 H3B . 0.9700
C4 K2 3_646 3.267(4)
C5 H5B . 0.9700
C5 H5A . 0.9700

loop_
_geom_hbond_atom_site_label_D
_geom_hbond_atom_site_label_H
_geom_hbond_atom_site_label_A
_geom_hbond_site_symmetry_A
_geom_hbond_distance_DH
_geom_hbond_distance_HA
_geom_hbond_distance_DA
_geom_hbond_angle_DHA
_geom_hbond_publ_flag
O6 H6A O5 1_564 0.93(2) 1.75(4) 2.682(4) 173(4) yes
O6 H6B O1 2_665 0.94(2) 2.02(5) 2.860(4) 148(4) yes

loop_
_geom_torsion_atom_site_label_1
_geom_torsion_atom_site_label_2
_geom_torsion_atom_site_label_3
_geom_torsion_atom_site_label_4
_geom_torsion_site_symmetry_1
_geom_torsion_site_symmetry_4
_geom_torsion
O1 Cu1 N1 C1 2_655 . 79.0(13)
O1 Cu1 N1 C1 . . 29.69(19)
N1 Cu1 N1 C1 2_655 . -146.9(2)
O3 Cu1 N1 C1 2_655 . -64.3(2)
O3 Cu1 N1 C1 . . 122.1(2)
O1 Cu1 N1 C3 2_655 . -38.0(13)
O1 Cu1 N1 C3 . . -87.3(2)
N1 Cu1 N1 C3 2_655 . 96.1(2)
O3 Cu1 N1 C3 2_655 . 178.8(2)
O3 Cu1 N1 C3 . . 5.2(2)
O1 Cu1 N1 C5 2_655 . -164.5(12)
O1 Cu1 N1 C5 . . 146.2(2)
N1 Cu1 N1 C5 2_655 . -30.36(16)
O3 Cu1 N1 C5 2_655 . 52.3(2)
O3 Cu1 N1 C5 . . -121.3(2)
O1 Cu1 O1 C2 2_655 . 162.8(3)
N1 Cu1 O1 C2 . . -20.8(2)
N1 Cu1 O1 C2 2_655 . 113.9(12)
O3 Cu1 O1 C2 2_655 . 71.1(2)
O3 Cu1 O1 C2 . . -102.8(2)
O1 Cu1 O1 K2 2_655 1_554 -62.18(14)
N1 Cu1 O1 K2 . 1_554 114.25(17)
N1 Cu1 O1 K2 2_655 1_554 -111.0(12)
O3 Cu1 O1 K2 2_655 1_554 -153.86(17)
O3 Cu1 O1 K2 . 1_554 32.26(16)
O1 Cu1 O3 C4 2_655 . 161.4(2)
O1 Cu1 O3 C4 . . 65.9(2)
N1 Cu1 O3 C4 . . -15.4(2)
N1 Cu1 O3 C4 2_655 . -116.9(2)
O3 Cu1 O3 C4 2_655 . -66.4(2)
O1 Cu1 O3 K2 2_655 3_646 19.87(17)
O1 Cu1 O3 K2 . 3_646 -75.59(17)
N1 Cu1 O3 K2 . 3_646 -156.91(18)
N1 Cu1 O3 K2 2_655 3_646 101.60(17)
O3 Cu1 O3 K2 2_655 3_646 152.06(16)
K2 O6 K1 O4 3_656 4_455 175.67(8)
K2 O6 K1 O4 3_656 3_655 -77.75(11)
K2 O6 K1 O6 3_656 2_665 50.96(7)
K2 O6 K1 O2 3_656 . 12.40(8)
K2 O6 K1 O2 3_656 2_665 89.18(10)
K2 O6 K1 K2 3_656 2_664 140.16(9)
K2 O6 K1 K2 3_656 1_554 -30.77(9)
K2 O6 K1 K2 3_656 4_456 86.76(10)
C2 O2 K1 O4 . 4_455 40.5(5)
K2 O2 K1 O4 3_656 4_455 -128.5(3)
K2 O2 K1 O4 1_554 4_455 123.7(3)
C2 O2 K1 O4 . 3_655 -116.5(3)
K2 O2 K1 O4 3_656 3_655 74.40(9)
K2 O2 K1 O4 1_554 3_655 -33.37(7)
C2 O2 K1 O6 . . 156.3(3)
K2 O2 K1 O6 3_656 . -12.74(9)
K2 O2 K1 O6 1_554 . -120.52(9)
C2 O2 K1 O6 . 2_665 -7.7(3)
K2 O2 K1 O6 3_656 2_665 -176.70(10)
K2 O2 K1 O6 1_554 2_665 75.52(8)
C2 O2 K1 O2 . 2_665 72.7(3)
K2 O2 K1 O2 3_656 2_665 -96.30(12)
K2 O2 K1 O2 1_554 2_665 155.92(11)
C2 O2 K1 K2 . 2_664 94.2(3)
K2 O2 K1 K2 3_656 2_664 -74.84(9)
K2 O2 K1 K2 1_554 2_664 177.388(15)
C2 O2 K1 K2 . 1_554 -83.2(3)
K2 O2 K1 K2 3_656 1_554 107.77(9)
C2 O2 K1 K2 . 3_656 169.1(3)
K2 O2 K1 K2 1_554 3_656 -107.77(9)
C2 O2 K1 K2 . 4_456 33.3(3)
K2 O2 K1 K2 3_656 4_456 -135.71(8)
K2 O2 K1 K2 1_554 4_456 116.52(6)
P1 O5 K2 O2 . 3_646 179.09(18)
P1 O5 K2 O3 . 3_656 -78.01(19)
P1 O5 K2 O6 . 3_646 -175.5(3)
P1 O5 K2 O1 . 1_556 66.90(19)
P1 O5 K2 O4 . 3_656 -39.62(17)
P1 O5 K2 O2 . 1_556 29.5(2)
P1 O5 K2 C2 . 1_556 54.0(2)
P1 O5 K2 C4 . 3_656 -58.02(19)
P1 O5 K2 K1 . 1_556 1.13(17)
P1 O5 K2 K1 . 3_646 170.04(14)
P1 O5 K2 K2 . 3_657 -7.4(3)
K2 O5 P1 O5 . 2_655 -60.87(14)
K2 O5 P1 C5 . 2_655 176.51(17)
K2 O5 P1 C5 . . 59.7(2)
C3 N1 C1 C2 . . 79.8(4)
C5 N1 C1 C2 . . -154.1(3)
Cu1 N1 C1 C2 . . -35.8(3)
K2 O2 C2 O1 3_656 . -144.8(3)
K1 O2 C2 O1 . . 51.4(4)
K2 O2 C2 O1 1_554 . -31.6(3)
K2 O2 C2 C1 3_656 . 37.7(5)
K1 O2 C2 C1 . . -126.1(3)
K2 O2 C2 C1 1_554 . 150.9(3)
K2 O2 C2 K2 3_656 1_554 -113.2(3)
K1 O2 C2 K2 . 1_554 83.01(17)
Cu1 O1 C2 O2 . . -172.6(3)
K2 O1 C2 O2 1_554 . 34.9(3)
Cu1 O1 C2 C1 . . 5.0(4)
K2 O1 C2 C1 1_554 . -147.5(3)
Cu1 O1 C2 K2 . 1_554 152.51(19)
N1 C1 C2 O2 . . -159.6(3)
N1 C1 C2 O1 . . 22.7(4)
N1 C1 C2 K2 . 1_554 -53.8(6)
C1 N1 C3 C4 . . -108.3(3)
C5 N1 C3 C4 . . 128.6(3)
Cu1 N1 C3 C4 . . 3.6(3)
K1 O4 C4 O3 3_645 . 92.5(5)
K2 O4 C4 O3 3_646 . 4.6(3)
K1 O4 C4 C3 3_645 . -89.3(4)
K2 O4 C4 C3 3_646 . -177.2(2)
K1 O4 C4 K2 3_645 3_646 87.9(3)
Cu1 O3 C4 O4 . . -159.7(3)
K2 O3 C4 O4 3_646 . -5.2(4)
Cu1 O3 C4 C3 . . 22.1(3)
K2 O3 C4 C3 3_646 . 176.7(2)
Cu1 O3 C4 K2 . 3_646 -154.5(2)
N1 C3 C4 O4 . . 163.9(3)
N1 C3 C4 O3 . . -17.8(4)
N1 C3 C4 K2 . 3_646 10(2)
C1 N1 C5 P1 . . 176.6(2)
C3 N1 C5 P1 . . -59.6(3)
Cu1 N1 C5 P1 . . 63.8(3)
O5 P1 C5 N1 . . 78.5(3)
O5 P1 C5 N1 2_655 . -153.3(2)
C5 P1 C5 N1 2_655 . -36.14(18)
